data_1502648
loop_
_publ_author_name
'Soh, Chai Hoon'
'Lam, Yulin'

_publ_section_title
;
 Microwave-assisted synthesis of substituted
 2-(benzylthio)imidazo[1,2a]pyrimidin-5-ones.
;
_journal_issue 2
_journal_name_full 'Journal of combinatorial chemistry'
_journal_page_first 286
_journal_page_last 291
_journal_paper_doi 10.1021/cc900176x
_journal_volume 12
_journal_year 2010
_chemical_formula_sum 'C22 H19 N3 O2 S'
_chemical_formula_weight 389.46
_chemical_name_systematic
; 
 2-(benzylthio)-7-methyl-5-oxo-1,5-dihydroimidazo[1,2-a]pyrimidine-6-carbaldehyde  
;
_space_group_IT_number 15
_symmetry_cell_setting monoclinic
_symmetry_space_group_name_Hall '-C 2yc'
_symmetry_space_group_name_H-M 'C 1 2/c 1'
_atom_sites_solution_hydrogens geom
_atom_sites_solution_primary direct
_atom_sites_solution_secondary difmap
_audit_creation_method SHELXL-97
_cell_angle_alpha 90.00
_cell_angle_beta 105.7180(10)
_cell_angle_gamma 90.00
_cell_formula_units_Z 8
_cell_length_a 17.4388(9)
_cell_length_b 15.7401(8)
_cell_length_c 14.4540(8)
_cell_measurement_reflns_used 6389
_cell_measurement_temperature 223(2)
_cell_measurement_theta_max 27.46
_cell_measurement_theta_min 2.43
_cell_volume 3819.1(3)
_computing_cell_refinement 'Bruker SMART'
_computing_data_collection 'Bruker SMART'
_computing_data_reduction 'Bruker SAINT'
_computing_molecular_graphics 'Bruker SHELXTL'
_computing_publication_material 'Bruker SHELXTL'
_computing_structure_refinement 'SHELXL-97 (Sheldrick, 1997)'
_computing_structure_solution 'SHELXS-97 (Sheldrick, 1990)'
_diffrn_ambient_temperature 223(2)
_diffrn_measured_fraction_theta_full 0.999
_diffrn_measured_fraction_theta_max 0.999
_diffrn_measurement_device_type 'CCD area detector'
_diffrn_measurement_method 'phi and omega scans'
_diffrn_radiation_monochromator graphite
_diffrn_radiation_source 'fine-focus sealed tube'
_diffrn_radiation_type MoK\a
_diffrn_radiation_wavelength 0.71073
_diffrn_reflns_av_R_equivalents 0.0215
_diffrn_reflns_av_sigmaI/netI 0.0248
_diffrn_reflns_limit_h_max 22
_diffrn_reflns_limit_h_min -22
_diffrn_reflns_limit_k_max 19
_diffrn_reflns_limit_k_min -20
_diffrn_reflns_limit_l_max 18
_diffrn_reflns_limit_l_min -17
_diffrn_reflns_number 13247
_diffrn_reflns_theta_full 27.50
_diffrn_reflns_theta_max 27.50
_diffrn_reflns_theta_min 1.77
_exptl_absorpt_coefficient_mu 0.193
_exptl_absorpt_correction_T_max 0.9444
_exptl_absorpt_correction_T_min 0.8610
_exptl_absorpt_correction_type 'Sadabs,(Sheldrick 2001)'
_exptl_crystal_colour PALE
_exptl_crystal_density_diffrn 1.355
_exptl_crystal_density_meas 0
_exptl_crystal_density_method 'not measured'
_exptl_crystal_description BLOCK
_exptl_crystal_F_000 1632
_exptl_crystal_size_max 0.80
_exptl_crystal_size_mid 0.40
_exptl_crystal_size_min 0.30
_refine_diff_density_max 0.319
_refine_diff_density_min -0.218
_refine_diff_density_rms 0.045
_refine_ls_extinction_method none
_refine_ls_goodness_of_fit_ref 1.053
_refine_ls_hydrogen_treatment mixed
_refine_ls_matrix_type full
_refine_ls_number_parameters 254
_refine_ls_number_reflns 4396
_refine_ls_number_restraints 0
_refine_ls_restrained_S_all 1.053
_refine_ls_R_factor_all 0.0478
_refine_ls_R_factor_gt 0.0419
_refine_ls_shift/su_max 0.001
_refine_ls_shift/su_mean 0.000
_refine_ls_structure_factor_coef Fsqd
_refine_ls_weighting_details 'calc w=1/[\s^2^(Fo^2^)+(0.0672P)^2^+1.3864P] where P=(Fo^2^+2Fc^2^)/3'
_refine_ls_weighting_scheme calc
_refine_ls_wR_factor_gt 0.1129
_refine_ls_wR_factor_ref 0.1171
_reflns_number_gt 3797
_reflns_number_total 4396
_reflns_threshold_expression >2sigma(I)
_cod_data_source_file cc900176x_si_002.cif
_cod_data_source_block 2-(benzylthio)-7-methyl-5-oxo-1,5-dihydroimidazo[1,2-a]pyrimidine-6-carbaldehyde
_cod_depositor_comments
;
The following automatic conversions were performed:

'_symmetry_cell_setting' value 'Monoclinic' changed to 'monoclinic'
according to /home/saulius/struct/CIF-dictionaries/cif_core.dic
dictionary named 'cif_core.dic' version 2.4.2 from 2011-04-26.

Automatic conversion script
Id: cif_fix_values 1715 2011-07-08 13:25:40Z adriana 
;
_cod_original_sg_symbol_H-M C2/c
_cod_database_code 1502648

loop_
_symmetry_equiv_pos_as_xyz
'x, y, z'
'-x, y, -z+1/2'
'x+1/2, y+1/2, z'
'-x+1/2, y+1/2, -z+1/2'
'-x, -y, -z'
'x, -y, z-1/2'
'-x+1/2, -y+1/2, -z'
'x+1/2, -y+1/2, z-1/2'

loop_
_atom_site_label
_atom_site_type_symbol
_atom_site_fract_x
_atom_site_fract_y
_atom_site_fract_z
_atom_site_U_iso_or_equiv
_atom_site_adp_type
_atom_site_occupancy
_atom_site_symmetry_multiplicity
_atom_site_calc_flag
_atom_site_refinement_flags
S1 S 0.28794(2) 0.18056(2) 0.62008(3) 0.04329(13) Uani 1 1 d .
N1 N 0.42035(7) 0.38228(7) 0.63017(8) 0.0348(2) Uani 1 1 d .
N2 N 0.29694(6) 0.35630(7) 0.62735(8) 0.0345(2) Uani 1 1 d .
N3 N 0.33367(7) 0.50173(8) 0.62204(9) 0.0418(3) Uani 1 1 d .
O1 O 0.55177(6) 0.39501(8) 0.63704(9) 0.0556(3) Uani 1 1 d .
O2 O 0.54239(9) 0.65172(9) 0.62123(12) 0.0776(4) Uani 1 1 d .
C1 C 0.48887(8) 0.43150(9) 0.63055(10) 0.0398(3) Uani 1 1 d .
C2 C 0.47206(9) 0.52105(9) 0.62315(9) 0.0414(3) Uani 1 1 d .
C3 C 0.39540(10) 0.55160(9) 0.61972(10) 0.0425(3) Uani 1 1 d .
C4 C 0.34901(8) 0.41922(8) 0.62644(9) 0.0346(3) Uani 1 1 d .
C5 C 0.41300(8) 0.29480(9) 0.63466(9) 0.0369(3) Uani 1 1 d .
H5 H 0.4537 0.2547 0.6388 0.044 Uiso 1 1 calc R
C6 C 0.33646(8) 0.27791(8) 0.63202(9) 0.0346(3) Uani 1 1 d .
C7 C 0.53965(11) 0.57462(11) 0.62083(12) 0.0559(4) Uani 1 1 d .
H7 H 0.5866 0.5462 0.6188 0.067 Uiso 1 1 calc R
C8 C 0.37607(13) 0.64458(10) 0.61257(14) 0.0607(5) Uani 1 1 d .
H8A H 0.3197 0.6524 0.6062 0.091 Uiso 1 1 calc R
H8B H 0.3892 0.6683 0.5568 0.091 Uiso 1 1 calc R
H8C H 0.4068 0.6732 0.6701 0.091 Uiso 1 1 calc R
C9 C 0.21352(8) 0.37008(10) 0.62400(10) 0.0393(3) Uani 1 1 d .
H9A H 0.1819 0.3226 0.5897 0.047 Uiso 1 1 calc R
H9B H 0.1949 0.4220 0.5874 0.047 Uiso 1 1 calc R
C10 C 0.19919(7) 0.37793(8) 0.72243(9) 0.0333(3) Uani 1 1 d .
C11 C 0.12816(8) 0.34858(9) 0.73644(11) 0.0401(3) Uani 1 1 d .
H11 H 0.0911 0.3203 0.6865 0.048 Uiso 1 1 calc R
C12 C 0.11190(9) 0.36102(10) 0.82432(12) 0.0478(4) Uani 1 1 d .
H12 H 0.0636 0.3414 0.8335 0.057 Uiso 1 1 calc R
C13 C 0.16593(10) 0.40179(10) 0.89812(11) 0.0485(4) Uani 1 1 d .
H13 H 0.1542 0.4109 0.9571 0.058 Uiso 1 1 calc R
C14 C 0.23755(10) 0.42932(10) 0.88503(11) 0.0474(3) Uani 1 1 d .
H14 H 0.2751 0.4562 0.9357 0.057 Uiso 1 1 calc R
C15 C 0.25412(8) 0.41739(9) 0.79761(10) 0.0405(3) Uani 1 1 d .
H15 H 0.3029 0.4362 0.7892 0.049 Uiso 1 1 calc R
C16 C 0.27795(8) 0.16177(9) 0.74122(10) 0.0403(3) Uani 1 1 d .
H16A H 0.2526 0.2114 0.7614 0.048 Uiso 1 1 calc R
H16B H 0.2429 0.1128 0.7395 0.048 Uiso 1 1 calc R
C17 C 0.35595(8) 0.14545(8) 0.81421(10) 0.0351(3) Uani 1 1 d .
C18 C 0.38405(9) 0.20055(9) 0.89032(10) 0.0423(3) Uani 1 1 d .
H18 H 0.3548 0.2496 0.8957 0.051 Uiso 1 1 calc R
C19 C 0.45552(10) 0.18378(10) 0.95905(11) 0.0496(4) Uani 1 1 d .
H19 H 0.4743 0.2214 1.0107 0.059 Uiso 1 1 calc R
C20 C 0.49830(10) 0.11266(11) 0.95152(12) 0.0520(4) Uani 1 1 d .
H20 H 0.5460 0.1009 0.9986 0.062 Uiso 1 1 calc R
C21 C 0.47160(10) 0.05803(10) 0.87495(13) 0.0540(4) Uani 1 1 d .
H21 H 0.5016 0.0096 0.8693 0.065 Uiso 1 1 calc R
C22 C 0.40081(9) 0.07442(9) 0.80649(12) 0.0455(3) Uani 1 1 d .
H22 H 0.3829 0.0371 0.7543 0.055 Uiso 1 1 calc R

loop_
_atom_site_aniso_label
_atom_site_aniso_U_11
_atom_site_aniso_U_22
_atom_site_aniso_U_33
_atom_site_aniso_U_23
_atom_site_aniso_U_13
_atom_site_aniso_U_12
S1 0.0516(2) 0.0414(2) 0.0351(2) -0.00390(13) 0.00868(15) -0.00738(15)
N1 0.0370(6) 0.0370(6) 0.0323(5) 0.0030(4) 0.0127(4) 0.0028(4)
N2 0.0345(6) 0.0394(6) 0.0303(5) 0.0023(4) 0.0101(4) 0.0032(4)
N3 0.0500(7) 0.0383(6) 0.0387(6) 0.0056(5) 0.0148(5) 0.0080(5)
O1 0.0366(6) 0.0560(7) 0.0750(8) 0.0058(6) 0.0164(5) 0.0005(5)
O2 0.0806(9) 0.0554(7) 0.0834(10) 0.0124(7) -0.0006(8) -0.0248(7)
C1 0.0391(7) 0.0463(7) 0.0332(6) 0.0026(5) 0.0084(5) -0.0030(6)
C2 0.0497(8) 0.0430(7) 0.0294(6) 0.0034(5) 0.0071(5) -0.0058(6)
C3 0.0595(9) 0.0377(7) 0.0295(6) 0.0037(5) 0.0109(6) 0.0026(6)
C4 0.0373(6) 0.0408(7) 0.0268(6) 0.0030(5) 0.0106(5) 0.0044(5)
C5 0.0401(7) 0.0378(6) 0.0347(6) 0.0017(5) 0.0132(5) 0.0057(5)
C6 0.0410(7) 0.0368(6) 0.0267(6) 0.0009(5) 0.0104(5) 0.0018(5)
C7 0.0567(10) 0.0558(10) 0.0482(9) 0.0088(7) 0.0023(7) -0.0137(8)
C8 0.0835(13) 0.0376(8) 0.0623(11) 0.0055(7) 0.0221(9) 0.0039(8)
C9 0.0307(6) 0.0513(8) 0.0342(7) 0.0014(6) 0.0060(5) 0.0047(6)
C10 0.0309(6) 0.0337(6) 0.0349(6) 0.0040(5) 0.0085(5) 0.0065(5)
C11 0.0361(7) 0.0364(7) 0.0475(8) 0.0024(6) 0.0110(6) -0.0001(5)
C12 0.0462(8) 0.0450(8) 0.0600(9) 0.0089(7) 0.0276(7) 0.0021(6)
C13 0.0589(9) 0.0500(8) 0.0428(8) 0.0062(6) 0.0243(7) 0.0082(7)
C14 0.0494(8) 0.0543(9) 0.0364(7) -0.0016(6) 0.0083(6) 0.0017(7)
C15 0.0328(6) 0.0499(8) 0.0381(7) 0.0011(6) 0.0084(5) 0.0006(6)
C16 0.0402(7) 0.0403(7) 0.0433(7) 0.0050(6) 0.0162(6) -0.0016(6)
C17 0.0401(7) 0.0316(6) 0.0371(7) 0.0046(5) 0.0165(5) -0.0032(5)
C18 0.0531(8) 0.0389(7) 0.0408(7) -0.0024(6) 0.0225(6) -0.0030(6)
C19 0.0581(9) 0.0540(9) 0.0384(7) -0.0046(6) 0.0163(7) -0.0167(7)
C20 0.0432(8) 0.0614(10) 0.0479(8) 0.0117(7) 0.0064(6) -0.0080(7)
C21 0.0490(9) 0.0419(8) 0.0689(11) 0.0043(7) 0.0121(8) 0.0079(7)
C22 0.0501(8) 0.0338(7) 0.0507(8) -0.0052(6) 0.0103(6) -0.0005(6)

loop_
_atom_type_symbol
_atom_type_description
_atom_type_scat_dispersion_real
_atom_type_scat_dispersion_imag
_atom_type_scat_source
C C 0.0033 0.0016 'International Tables Vol C Tables 4.2.6.8 and 6.1.1.4'
H H 0.0000 0.0000 'International Tables Vol C Tables 4.2.6.8 and 6.1.1.4'
N N 0.0061 0.0033 'International Tables Vol C Tables 4.2.6.8 and 6.1.1.4'
O O 0.0106 0.0060 'International Tables Vol C Tables 4.2.6.8 and 6.1.1.4'
S S 0.1246 0.1234 'International Tables Vol C Tables 4.2.6.8 and 6.1.1.4'

loop_
_geom_angle_atom_site_label_1
_geom_angle_atom_site_label_2
_geom_angle_atom_site_label_3
_geom_angle
C6 S1 C16 102.57(6)
C4 N1 C5 109.33(11)
C4 N1 C1 121.69(11)
C5 N1 C1 128.97(11)
C4 N2 C6 108.85(10)
C4 N2 C9 124.04(11)
C6 N2 C9 127.12(12)
C4 N3 C3 115.00(12)
O1 C1 N1 118.75(13)
O1 C1 C2 128.96(14)
N1 C1 C2 112.30(12)
C3 C2 C1 120.65(13)
C3 C2 C7 124.57(14)
C1 C2 C7 114.79(14)
N3 C3 C2 124.06(13)
N3 C3 C8 113.98(15)
C2 C3 C8 121.96(15)
N3 C4 N2 126.45(12)
N3 C4 N1 126.26(13)
N2 C4 N1 107.29(11)
C6 C5 N1 107.29(11)
C5 C6 N2 107.23(11)
C5 C6 S1 128.86(11)
N2 C6 S1 123.40(10)
O2 C7 C2 127.54(19)
N2 C9 C10 113.44(11)
C15 C10 C11 119.33(13)
C15 C10 C9 121.21(12)
C11 C10 C9 119.40(12)
C10 C11 C12 119.88(14)
C13 C12 C11 120.56(14)
C12 C13 C14 119.62(14)
C13 C14 C15 120.17(14)
C14 C15 C10 120.40(13)
C17 C16 S1 113.40(9)
C18 C17 C22 118.95(14)
C18 C17 C16 120.69(12)
C22 C17 C16 120.36(13)
C17 C18 C19 120.30(14)
C20 C19 C18 120.08(14)
C19 C20 C21 120.13(15)
C20 C21 C22 120.02(15)
C21 C22 C17 120.49(14)

loop_
_geom_bond_atom_site_label_1
_geom_bond_atom_site_label_2
_geom_bond_distance
S1 C6 1.7362(14)
S1 C16 1.8300(14)
N1 C4 1.3610(16)
N1 C5 1.3861(17)
N1 C1 1.4228(17)
N2 C4 1.3460(17)
N2 C6 1.4059(17)
N2 C9 1.4587(16)
N3 C4 1.3241(17)
N3 C3 1.340(2)
O1 C1 1.2191(17)
O2 C7 1.214(2)
C1 C2 1.438(2)
C2 C3 1.409(2)
C2 C7 1.457(2)
C3 C8 1.499(2)
C5 C6 1.3514(19)
C9 C10 1.5148(18)
C10 C15 1.3858(19)
C10 C11 1.3872(18)
C11 C12 1.388(2)
C12 C13 1.376(2)
C13 C14 1.383(2)
C14 C15 1.383(2)
C16 C17 1.501(2)
C17 C18 1.382(2)
C17 C22 1.3863(19)
C18 C19 1.393(2)
C19 C20 1.366(2)
C20 C21 1.379(2)
C21 C22 1.381(2)
